data_4076131
loop_
_publ_author_name
'Bunn, Natalie R.'
'Aldridge, Simon'
'Kays, Deborah L.'
'Coombs, Natalie D.'
'Day, Joanna K.'
'Ooi, Li-ling'
'Coles, Simon J.'
'Hursthouse, Michael B.'

_publ_section_title
;
 Toward Cationic Gallane- and Indanediyl Complexes:&#x00A0; Synthetic
 Approaches to Three-Coordinate Halogallyl and -indyl Precursors
;
_journal_issue 24
_journal_name_full Organometallics
_journal_page_first 5879
_journal_paper_doi 10.1021/om050630f
_journal_volume 24
_journal_year 2005
_chemical_formula_sum 'C16 H15 Fe Ga I2 N O2'
_chemical_formula_weight 632.66
_chemical_name_common sa0428
_chemical_name_systematic
;
 ?
;
_space_group_IT_number 15
_symmetry_cell_setting monoclinic
_symmetry_space_group_name_Hall '-C 2yc'
_symmetry_space_group_name_H-M 'C 1 2/c 1'
_atom_sites_solution_hydrogens geom
_atom_sites_solution_primary direct
_atom_sites_solution_secondary difmap
_audit_creation_method SHELXL-97
_cell_angle_alpha 90.00
_cell_angle_beta 123.0940(10)
_cell_angle_gamma 90.00
_cell_formula_units_Z 8
_cell_length_a 16.5418(2)
_cell_length_b 19.4094(3)
_cell_length_c 14.5409(3)
_cell_measurement_reflns_used 16280
_cell_measurement_temperature 150(2)
_cell_measurement_theta_max 27.485
_cell_measurement_theta_min 2.91
_cell_volume 3911.24(12)
_computing_cell_refinement 'HKL Scalepack (Otwinowski & Minor 1997)'
_computing_data_collection 'Collect (Nonius BV, 1997-2000)'
_computing_data_reduction 'HKL Denzo and Scalepack (Otwinowski & Minor 1997)'
_computing_molecular_graphics 'Ortep-3 for Windows (Farrugia, 1997)'
_computing_publication_material 'WinGX publication routines (Farrugia, 1999)'
_computing_structure_refinement 'SHELXL-97 (Sheldrick, 1997)'
_computing_structure_solution 'Dirdif -99(Beurskens, 1999)'
_diffrn_ambient_temperature 150(2)
_diffrn_measured_fraction_theta_full 0.994
_diffrn_measured_fraction_theta_max 0.994
_diffrn_measurement_device_type KappaCCD
_diffrn_measurement_method CCD
_diffrn_radiation_monochromator graphite
_diffrn_radiation_source 'fine-focus sealed tube'
_diffrn_radiation_type MoK\a
_diffrn_radiation_wavelength 0.71073
_diffrn_reflns_av_R_equivalents 0.0760
_diffrn_reflns_av_sigmaI/netI 0.0443
_diffrn_reflns_limit_h_max 21
_diffrn_reflns_limit_h_min -21
_diffrn_reflns_limit_k_max 24
_diffrn_reflns_limit_k_min -25
_diffrn_reflns_limit_l_max 18
_diffrn_reflns_limit_l_min -18
_diffrn_reflns_number 26867
_diffrn_reflns_theta_full 27.50
_diffrn_reflns_theta_max 27.50
_diffrn_reflns_theta_min 2.94
_exptl_absorpt_coefficient_mu 5.283
_exptl_absorpt_correction_T_max 0.4498
_exptl_absorpt_correction_T_min 0.3518
_exptl_absorpt_correction_type multi-scan
_exptl_absorpt_process_details 'Sortav (Blessing, 1995)'
_exptl_crystal_colour yellow
_exptl_crystal_density_diffrn 2.149
_exptl_crystal_density_method 'not measured'
_exptl_crystal_description block
_exptl_crystal_F_000 2376
_exptl_crystal_size_max 0.25
_exptl_crystal_size_mid 0.18
_exptl_crystal_size_min 0.18
_refine_diff_density_max 3.060
_refine_diff_density_min -2.902
_refine_diff_density_rms 0.286
_refine_ls_extinction_method none
_refine_ls_goodness_of_fit_ref 1.053
_refine_ls_hydrogen_treatment constr
_refine_ls_matrix_type full
_refine_ls_number_parameters 222
_refine_ls_number_reflns 4474
_refine_ls_number_restraints 24
_refine_ls_restrained_S_all 1.053
_refine_ls_R_factor_all 0.0873
_refine_ls_R_factor_gt 0.0700
_refine_ls_shift/su_max 0.000
_refine_ls_shift/su_mean 0.000
_refine_ls_structure_factor_coef Fsqd
_refine_ls_weighting_details 'calc w=1/[\s^2^(Fo^2^)+(0.1357P)^2^+89.0988P] where P=(Fo^2^+2Fc^2^)/3'
_refine_ls_weighting_scheme calc
_refine_ls_wR_factor_gt 0.2128
_refine_ls_wR_factor_ref 0.2299
_reflns_number_gt 3582
_reflns_number_total 4474
_reflns_threshold_expression >2sigma(I)
_cod_data_source_file om050630fsi20050726_073349.cif
_cod_data_source_block sa0428
_cod_original_cell_volume 3911.23(11)
_cod_original_sg_symbol_H-M 'C 2/c'
_cod_database_code 4076131

loop_
_symmetry_equiv_pos_as_xyz
'x, y, z'
'-x, y, -z+1/2'
'x+1/2, y+1/2, z'
'-x+1/2, y+1/2, -z+1/2'
'-x, -y, -z'
'x, -y, z-1/2'
'-x+1/2, -y+1/2, -z'
'x+1/2, -y+1/2, z-1/2'

loop_
_atom_site_label
_atom_site_type_symbol
_atom_site_fract_x
_atom_site_fract_y
_atom_site_fract_z
_atom_site_U_iso_or_equiv
_atom_site_adp_type
_atom_site_occupancy
_atom_site_symmetry_multiplicity
_atom_site_calc_flag
_atom_site_refinement_flags
C1 C 0.3994(6) 0.0278(5) 0.5857(7) 0.0307(19) Uani 1 1 d .
C2 C 0.2958(7) 0.1368(5) 0.5643(7) 0.0306(19) Uani 1 1 d .
C3 C 0.4529(10) 0.2087(6) 0.5819(13) 0.060(4) Uani 1 1 d .
H3 H 0.4430 0.2433 0.6210 0.072 Uiso 1 1 calc R
C4 C 0.5208(8) 0.1557(7) 0.6286(9) 0.054(3) Uani 1 1 d .
H4 H 0.5653 0.1477 0.7048 0.065 Uiso 1 1 calc R
C5 C 0.5111(8) 0.1158(6) 0.5412(11) 0.049(3) Uani 1 1 d .
H5 H 0.5481 0.0762 0.5489 0.059 Uiso 1 1 calc R
C6 C 0.4392(8) 0.1440(6) 0.4439(9) 0.045(3) Uani 1 1 d .
H6 H 0.4182 0.1275 0.3728 0.054 Uiso 1 1 calc R
C7 C 0.4016(8) 0.2019(6) 0.4673(11) 0.049(3) Uani 1 1 d .
H7 H 0.3510 0.2310 0.4150 0.059 Uiso 1 1 calc R
C8 C 0.0798(5) 0.0346(4) 0.3825(6) 0.0223(16) Uani 1 1 d .
H8 H 0.0677 0.0827 0.3749 0.027 Uiso 1 1 calc R
C9 C 0.0174(6) -0.0083(4) 0.3911(6) 0.0242(16) Uani 1 1 d .
H9 H -0.0368 0.0102 0.3889 0.029 Uiso 1 1 calc R
C10 C 0.0351(7) -0.0789(4) 0.4030(7) 0.0283(18) Uani 1 1 d .
C11 C -0.0314(8) -0.1277(5) 0.4112(10) 0.043(2) Uani 1 1 d .
H11A H -0.0371 -0.1706 0.3724 0.065 Uiso 1 1 calc R
H11B H -0.0953 -0.1066 0.3779 0.065 Uiso 1 1 calc R
H11C H -0.0052 -0.1379 0.4886 0.065 Uiso 1 1 calc R
C12 C 0.1165(7) -0.1026(5) 0.4067(10) 0.039(2) Uani 1 1 d .
H12 H 0.1306 -0.1505 0.4144 0.046 Uiso 1 1 calc R
C13 C 0.1755(7) -0.0576(5) 0.3993(9) 0.035(2) Uani 1 1 d .
H13 H 0.2317 -0.0749 0.4046 0.042 Uiso 1 1 calc R
Fe1 Fe 0.38207(8) 0.11363(6) 0.53553(9) 0.0229(3) Uani 1 1 d .
Ga1 Ga 0.24808(6) 0.07500(5) 0.36951(7) 0.0211(2) Uani 1 1 d .
I1 I 0.13356(5) 0.16437(4) 0.25073(7) 0.0500(3) Uani 1 1 d .
I2 I 0.27160(6) 0.00414(5) 0.24220(7) 0.0545(3) Uani 1 1 d .
N1 N 0.1577(5) 0.0103(3) 0.3847(6) 0.0212(13) Uani 1 1 d .
O1 O 0.2396(5) 0.1544(4) 0.5834(6) 0.0403(16) Uani 1 1 d .
O2 O 0.4129(6) -0.0268(4) 0.6158(7) 0.0473(18) Uani 1 1 d .
C30 C 0.2051(18) -0.2747(13) 0.431(2) 0.047(5) Uiso 0.50 1 d P
C31 C 0.3034(11) -0.2238(8) 0.4764(13) 0.060(3) Uani 1 1 d U
C32 C 0.344(2) -0.2053(15) 0.565(3) 0.061(7) Uani 0.50 1 d PU
C33 C 0.336(2) -0.2040(17) 0.659(3) 0.070(8) Uani 0.50 1 d PU
C34 C 0.239(3) -0.2543(19) 0.592(3) 0.077(9) Uani 0.50 1 d PU

loop_
_atom_site_aniso_label
_atom_site_aniso_U_11
_atom_site_aniso_U_22
_atom_site_aniso_U_33
_atom_site_aniso_U_23
_atom_site_aniso_U_13
_atom_site_aniso_U_12
C1 0.023(4) 0.039(5) 0.029(4) 0.003(4) 0.013(4) 0.003(4)
C2 0.029(4) 0.029(4) 0.029(4) -0.002(3) 0.012(4) -0.003(4)
C3 0.067(8) 0.047(7) 0.097(10) -0.035(7) 0.065(8) -0.035(6)
C4 0.030(5) 0.082(9) 0.031(5) -0.005(5) 0.004(4) -0.032(6)
C5 0.032(5) 0.052(7) 0.075(8) -0.003(6) 0.037(6) -0.006(5)
C6 0.044(6) 0.060(7) 0.034(5) -0.005(5) 0.022(5) -0.027(5)
C7 0.034(5) 0.038(6) 0.067(8) 0.014(5) 0.023(5) -0.011(4)
C8 0.017(4) 0.029(4) 0.022(4) 0.005(3) 0.011(3) 0.002(3)
C9 0.026(4) 0.027(4) 0.018(4) 0.003(3) 0.010(3) -0.002(3)
C10 0.028(4) 0.026(4) 0.028(4) 0.004(3) 0.013(4) -0.003(3)
C11 0.043(6) 0.033(5) 0.057(7) 0.004(5) 0.031(5) -0.011(4)
C12 0.029(5) 0.022(4) 0.061(6) 0.009(4) 0.022(5) 0.004(4)
C13 0.022(4) 0.023(4) 0.060(6) 0.001(4) 0.023(4) 0.000(3)
Fe1 0.0166(6) 0.0263(6) 0.0225(6) -0.0029(4) 0.0086(5) -0.0026(4)
Ga1 0.0151(4) 0.0232(5) 0.0217(4) -0.0007(3) 0.0080(4) -0.0010(3)
I1 0.0383(4) 0.0462(5) 0.0536(5) 0.0077(3) 0.0173(4) 0.0037(3)
I2 0.0448(5) 0.0647(6) 0.0548(5) -0.0172(4) 0.0277(4) -0.0001(3)
N1 0.018(3) 0.019(3) 0.024(3) 0.002(3) 0.010(3) 0.002(2)
O1 0.040(4) 0.044(4) 0.049(4) -0.008(3) 0.032(4) -0.003(3)
O2 0.050(5) 0.034(4) 0.059(5) 0.014(3) 0.031(4) 0.009(3)
C31 0.058(6) 0.061(6) 0.068(6) 0.018(5) 0.040(5) 0.010(5)
C32 0.056(8) 0.056(8) 0.067(8) 0.002(5) 0.030(5) 0.003(5)
C33 0.068(9) 0.070(10) 0.073(10) 0.006(6) 0.040(7) 0.009(6)
C34 0.077(10) 0.074(10) 0.079(10) 0.003(5) 0.042(6) 0.004(5)

loop_
_atom_type_symbol
_atom_type_description
_atom_type_scat_dispersion_real
_atom_type_scat_dispersion_imag
_atom_type_scat_source
C C 0.0033 0.0016 'International Tables Vol C Tables 4.2.6.8 and 6.1.1.4'
H H 0.0000 0.0000 'International Tables Vol C Tables 4.2.6.8 and 6.1.1.4'
Fe Fe 0.3463 0.8444 'International Tables Vol C Tables 4.2.6.8 and 6.1.1.4'
Ga Ga 0.2307 1.6083 'International Tables Vol C Tables 4.2.6.8 and 6.1.1.4'
I I -0.4742 1.8119 'International Tables Vol C Tables 4.2.6.8 and 6.1.1.4'
N N 0.0061 0.0033 'International Tables Vol C Tables 4.2.6.8 and 6.1.1.4'
O O 0.0106 0.0060 'International Tables Vol C Tables 4.2.6.8 and 6.1.1.4'

loop_
_geom_angle_atom_site_label_1
_geom_angle_atom_site_label_2
_geom_angle_atom_site_label_3
_geom_angle
_geom_angle_site_symmetry_1
_geom_angle_site_symmetry_3
O2 C1 Fe1 177.0(9) . .
O1 C2 Fe1 177.8(8) . .
C4 C3 C7 108.2(11) . .
C4 C3 Fe1 70.5(6) . .
C7 C3 Fe1 70.5(6) . .
C4 C3 H3 125.9 . .
C7 C3 H3 125.9 . .
Fe1 C3 H3 124.7 . .
C3 C4 C5 107.4(10) . .
C3 C4 Fe1 70.5(6) . .
C5 C4 Fe1 70.1(6) . .
C3 C4 H4 126.3 . .
C5 C4 H4 126.3 . .
Fe1 C4 H4 124.7 . .
C6 C5 C4 108.4(11) . .
C6 C5 Fe1 71.1(6) . .
C4 C5 Fe1 70.2(6) . .
C6 C5 H5 125.8 . .
C4 C5 H5 125.8 . .
Fe1 C5 H5 124.6 . .
C5 C6 C7 108.5(10) . .
C5 C6 Fe1 70.7(6) . .
C7 C6 Fe1 70.2(6) . .
C5 C6 H6 125.7 . .
C7 C6 H6 125.7 . .
Fe1 C6 H6 125.0 . .
C3 C7 C6 107.5(11) . .
C3 C7 Fe1 70.3(7) . .
C6 C7 Fe1 70.4(6) . .
C3 C7 H7 126.3 . .
C6 C7 H7 126.3 . .
Fe1 C7 H7 124.7 . .
N1 C8 C9 122.4(8) . .
N1 C8 H8 118.8 . .
C9 C8 H8 118.8 . .
C8 C9 C10 119.1(8) . .
C8 C9 H9 120.5 . .
C10 C9 H9 120.5 . .
C9 C10 C12 117.5(8) . .
C9 C10 C11 121.1(9) . .
C12 C10 C11 121.4(9) . .
C10 C11 H11A 109.5 . .
C10 C11 H11B 109.5 . .
H11A C11 H11B 109.5 . .
C10 C11 H11C 109.5 . .
H11A C11 H11C 109.5 . .
H11B C11 H11C 109.5 . .
C13 C12 C10 120.4(9) . .
C13 C12 H12 119.8 . .
C10 C12 H12 119.8 . .
N1 C13 C12 122.6(9) . .
N1 C13 H13 118.7 . .
C12 C13 H13 118.7 . .
C2 Fe1 C1 96.5(4) . .
C2 Fe1 C3 94.7(4) . .
C1 Fe1 C3 139.3(6) . .
C2 Fe1 C5 158.9(5) . .
C1 Fe1 C5 94.0(5) . .
C3 Fe1 C5 65.8(5) . .
C2 Fe1 C4 119.7(5) . .
C1 Fe1 C4 103.1(5) . .
C3 Fe1 C4 39.0(5) . .
C5 Fe1 C4 39.7(5) . .
C2 Fe1 C7 105.0(5) . .
C1 Fe1 C7 158.5(5) . .
C3 Fe1 C7 39.2(5) . .
C5 Fe1 C7 65.4(5) . .
C4 Fe1 C7 65.7(5) . .
C2 Fe1 C6 142.0(5) . .
C1 Fe1 C6 119.8(5) . .
C3 Fe1 C6 65.7(5) . .
C5 Fe1 C6 38.2(5) . .
C4 Fe1 C6 65.5(4) . .
C7 Fe1 C6 39.4(5) . .
C2 Fe1 Ga1 83.8(3) . .
C1 Fe1 Ga1 88.4(3) . .
C3 Fe1 Ga1 131.7(5) . .
C5 Fe1 Ga1 114.8(4) . .
C4 Fe1 Ga1 151.7(3) . .
C7 Fe1 Ga1 94.5(3) . .
C6 Fe1 Ga1 86.3(3) . .
N1 Ga1 Fe1 114.9(2) . .
N1 Ga1 I1 100.40(19) . .
Fe1 Ga1 I1 115.67(5) . .
N1 Ga1 I2 99.19(19) . .
Fe1 Ga1 I2 119.87(5) . .
I1 Ga1 I2 103.91(4) . .
C13 N1 C8 118.0(7) . .
C13 N1 Ga1 120.5(6) . .
C8 N1 Ga1 121.5(5) . .
C33 C30 C31 139(3) 7_546 7_546
C33 C30 C31 119(3) 7_546 .
C31 C30 C31 102.3(16) 7_546 .
C33 C30 C30 164(3) 7_546 7_546
C31 C30 C30 57.3(14) 7_546 7_546
C31 C30 C30 45.0(12) . 7_546
C34 C31 C32 166(3) 7_546 .
C34 C31 C30 126(3) 7_546 7_546
C32 C31 C30 40.5(17) . 7_546
C34 C31 C30 48(2) 7_546 .
C32 C31 C30 118(2) . .
C30 C31 C30 77.7(16) 7_546 .
C30 C32 C31 87(3) 7_546 .
C30 C32 C33 54(3) 7_546 .
C31 C32 C33 141(3) . .
C30 C33 C32 39.9(18) 7_546 .
C30 C33 C34 50(2) 7_546 .
C32 C33 C34 90(2) . .
C31 C34 C30 98(3) 7_546 7_546
C31 C34 C33 143(4) 7_546 .
C30 C34 C33 44.8(19) 7_546 .

loop_
_geom_bond_atom_site_label_1
_geom_bond_atom_site_label_2
_geom_bond_distance
_geom_bond_site_symmetry_2
C1 O2 1.122(12) .
C1 Fe1 1.778(10) .
C2 O1 1.157(12) .
C2 Fe1 1.751(10) .
C3 C4 1.40(2) .
C3 C7 1.404(19) .
C3 Fe1 2.090(11) .
C3 H3 0.9500 .
C4 C5 1.420(18) .
C4 Fe1 2.090(10) .
C4 H4 0.9500 .
C5 C6 1.371(17) .
C5 Fe1 2.090(10) .
C5 H5 0.9500 .
C6 C7 1.413(18) .
C6 Fe1 2.095(10) .
C6 H6 0.9500 .
C7 Fe1 2.092(10) .
C7 H7 0.9500 .
C8 N1 1.356(10) .
C8 C9 1.385(12) .
C8 H8 0.9500 .
C9 C10 1.392(12) .
C9 H9 0.9500 .
C10 C12 1.396(14) .
C10 C11 1.505(13) .
C11 H11A 0.9800 .
C11 H11B 0.9800 .
C11 H11C 0.9800 .
C12 C13 1.358(14) .
C12 H12 0.9500 .
C13 N1 1.342(11) .
C13 H13 0.9500 .
Fe1 Ga1 2.3366(14) .
Ga1 N1 2.054(7) .
Ga1 I1 2.4510(11) .
Ga1 I2 2.5012(12) .
C30 C33 1.18(4) 7_546
C30 C31 1.43(3) 7_546
C30 C31 1.70(3) .
C30 C30 1.97(5) 7_546
C31 C34 0.95(4) 7_546
C31 C32 1.14(3) .
C31 C30 1.43(3) 7_546
C32 C30 0.93(3) 7_546
C32 C33 1.44(4) .
C33 C30 1.18(4) 7_546
C33 C34 1.66(5) .
C34 C31 0.95(4) 7_546
C34 C30 1.28(4) 7_546

loop_
_geom_torsion_atom_site_label_1
_geom_torsion_atom_site_label_2
_geom_torsion_atom_site_label_3
_geom_torsion_atom_site_label_4
_geom_torsion
_geom_torsion_site_symmetry_1
_geom_torsion_site_symmetry_4
C7 C3 C4 C5 0.0(12) . .
Fe1 C3 C4 C5 60.7(7) . .
C7 C3 C4 Fe1 -60.7(8) . .
C3 C4 C5 C6 0.2(12) . .
Fe1 C4 C5 C6 61.1(7) . .
C3 C4 C5 Fe1 -60.9(8) . .
C4 C5 C6 C7 -0.3(12) . .
Fe1 C5 C6 C7 60.2(7) . .
C4 C5 C6 Fe1 -60.5(8) . .
C4 C3 C7 C6 -0.2(12) . .
Fe1 C3 C7 C6 -60.9(7) . .
C4 C3 C7 Fe1 60.7(8) . .
C5 C6 C7 C3 0.3(12) . .
Fe1 C6 C7 C3 60.8(7) . .
C5 C6 C7 Fe1 -60.5(7) . .
N1 C8 C9 C10 0.3(12) . .
C8 C9 C10 C12 0.6(13) . .
C8 C9 C10 C11 -179.2(8) . .
C9 C10 C12 C13 0.2(15) . .
C11 C10 C12 C13 -179.9(10) . .
C10 C12 C13 N1 -2.2(18) . .
O1 C2 Fe1 C1 155(22) . .
O1 C2 Fe1 C3 14(22) . .
O1 C2 Fe1 C5 36(22) . .
O1 C2 Fe1 C4 46(22) . .
O1 C2 Fe1 C7 -24(22) . .
O1 C2 Fe1 C6 -41(22) . .
O1 C2 Fe1 Ga1 -117(22) . .
O2 C1 Fe1 C2 175(18) . .
O2 C1 Fe1 C3 -80(18) . .
O2 C1 Fe1 C5 -24(18) . .
O2 C1 Fe1 C4 -63(18) . .
O2 C1 Fe1 C7 -7(19) . .
O2 C1 Fe1 C6 6(18) . .
O2 C1 Fe1 Ga1 91(18) . .
C4 C3 Fe1 C2 133.4(8) . .
C7 C3 Fe1 C2 -108.1(8) . .
C4 C3 Fe1 C1 27.8(11) . .
C7 C3 Fe1 C1 146.2(8) . .
C4 C3 Fe1 C5 -38.3(7) . .
C7 C3 Fe1 C5 80.2(8) . .
C7 C3 Fe1 C4 118.5(10) . .
C4 C3 Fe1 C7 -118.5(10) . .
C4 C3 Fe1 C6 -80.4(8) . .
C7 C3 Fe1 C6 38.1(7) . .
C4 C3 Fe1 Ga1 -140.7(7) . .
C7 C3 Fe1 Ga1 -22.2(9) . .
C6 C5 Fe1 C2 -104.5(14) . .
C4 C5 Fe1 C2 14.1(17) . .
C6 C5 Fe1 C1 135.8(8) . .
C4 C5 Fe1 C1 -105.7(8) . .
C6 C5 Fe1 C3 -80.9(8) . .
C4 C5 Fe1 C3 37.7(8) . .
C6 C5 Fe1 C4 -118.6(11) . .
C6 C5 Fe1 C7 -37.7(7) . .
C4 C5 Fe1 C7 80.9(8) . .
C4 C5 Fe1 C6 118.6(11) . .
C6 C5 Fe1 Ga1 45.6(8) . .
C4 C5 Fe1 Ga1 164.2(7) . .
C3 C4 Fe1 C2 -56.4(9) . .
C5 C4 Fe1 C2 -174.2(7) . .
C3 C4 Fe1 C1 -161.8(7) . .
C5 C4 Fe1 C1 80.4(8) . .
C5 C4 Fe1 C3 -117.8(11) . .
C3 C4 Fe1 C5 117.8(11) . .
C3 C4 Fe1 C7 37.6(8) . .
C5 C4 Fe1 C7 -80.2(8) . .
C3 C4 Fe1 C6 81.1(8) . .
C5 C4 Fe1 C6 -36.7(8) . .
C3 C4 Fe1 Ga1 86.3(12) . .
C5 C4 Fe1 Ga1 -31.5(13) . .
C3 C7 Fe1 C2 78.8(8) . .
C6 C7 Fe1 C2 -163.5(6) . .
C3 C7 Fe1 C1 -99.3(14) . .
C6 C7 Fe1 C1 18.4(16) . .
C6 C7 Fe1 C3 117.8(10) . .
C3 C7 Fe1 C5 -81.2(8) . .
C6 C7 Fe1 C5 36.6(7) . .
C3 C7 Fe1 C4 -37.4(8) . .
C6 C7 Fe1 C4 80.4(7) . .
C3 C7 Fe1 C6 -117.8(10) . .
C3 C7 Fe1 Ga1 163.5(7) . .
C6 C7 Fe1 Ga1 -78.7(6) . .
C5 C6 Fe1 C2 145.5(8) . .
C7 C6 Fe1 C2 26.5(10) . .
C5 C6 Fe1 C1 -53.3(8) . .
C7 C6 Fe1 C1 -172.3(6) . .
C5 C6 Fe1 C3 81.1(8) . .
C7 C6 Fe1 C3 -37.9(7) . .
C7 C6 Fe1 C5 -119.0(10) . .
C5 C6 Fe1 C4 38.1(8) . .
C7 C6 Fe1 C4 -80.9(8) . .
C5 C6 Fe1 C7 119.0(10) . .
C5 C6 Fe1 Ga1 -139.5(7) . .
C7 C6 Fe1 Ga1 101.6(6) . .
C2 Fe1 Ga1 N1 -51.7(4) . .
C1 Fe1 Ga1 N1 45.0(4) . .
C3 Fe1 Ga1 N1 -142.5(5) . .
C5 Fe1 Ga1 N1 138.7(4) . .
C4 Fe1 Ga1 N1 160.2(9) . .
C7 Fe1 Ga1 N1 -156.4(4) . .
C6 Fe1 Ga1 N1 165.0(4) . .
C2 Fe1 Ga1 I1 64.6(3) . .
C1 Fe1 Ga1 I1 161.3(3) . .
C3 Fe1 Ga1 I1 -26.2(4) . .
C5 Fe1 Ga1 I1 -105.0(4) . .
C4 Fe1 Ga1 I1 -83.5(9) . .
C7 Fe1 Ga1 I1 -40.1(4) . .
C6 Fe1 Ga1 I1 -78.7(4) . .
C2 Fe1 Ga1 I2 -169.7(3) . .
C1 Fe1 Ga1 I2 -73.0(3) . .
C3 Fe1 Ga1 I2 99.5(4) . .
C5 Fe1 Ga1 I2 20.7(4) . .
C4 Fe1 Ga1 I2 42.2(9) . .
C7 Fe1 Ga1 I2 85.6(4) . .
C6 Fe1 Ga1 I2 47.0(4) . .
C12 C13 N1 C8 3.1(15) . .
C12 C13 N1 Ga1 -178.1(9) . .
C9 C8 N1 C13 -2.2(12) . .
C9 C8 N1 Ga1 179.1(6) . .
Fe1 Ga1 N1 C13 -85.3(7) . .
I1 Ga1 N1 C13 149.9(7) . .
I2 Ga1 N1 C13 43.8(7) . .
Fe1 Ga1 N1 C8 93.4(6) . .
I1 Ga1 N1 C8 -31.4(6) . .
I2 Ga1 N1 C8 -137.5(6) . .
C33 C30 C31 C34 0(4) 7_546 7_546
C31 C30 C31 C34 -178(4) 7_546 7_546
C30 C30 C31 C34 -178(4) 7_546 7_546
C33 C30 C31 C32 -178(3) 7_546 .
C31 C30 C31 C32 4(2) 7_546 .
C30 C30 C31 C32 4(2) 7_546 .
C33 C30 C31 C30 178(3) 7_546 7_546
C31 C30 C31 C30 0.000(2) 7_546 7_546
C34 C31 C32 C30 -13(14) 7_546 7_546
C30 C31 C32 C30 -6(4) . 7_546
C34 C31 C32 C33 -16(15) 7_546 .
C30 C31 C32 C33 -3(3) 7_546 .
C30 C31 C32 C33 -9(5) . .
C31 C32 C33 C30 3(4) . 7_546
C30 C32 C33 C34 4(3) 7_546 .
C31 C32 C33 C34 8(5) . .
C30 C33 C34 C31 0(5) 7_546 7_546
C32 C33 C34 C31 -4(6) . 7_546
C32 C33 C34 C30 -3(2) . 7_546
